data_7115975
loop_
_publ_author_name
'Constantina Papatriantafyllopoulou'
'Sotiris Zartilas'
'Manolis J. Manos'
'Celine Pichon'
'Rodolphe Clerac'
'Anastasios J. Tasiopoulos'

_publ_section_title
;
 A single-chain magnet based on linear [MnIII2MnII] units
;
_journal_name_full Chem.Commun.
_journal_page_first 14873
_journal_paper_doi 10.1039/C4cc05687F
_journal_volume 50
_journal_year 2014
_chemical_formula_moiety 'C20 H40 Mn3 O12'
_chemical_formula_sum 'C20 H40 Mn3 O12'
_chemical_formula_weight 637.34
_chemical_name_systematic
; 
 ? 
;
_space_group_IT_number 2
_symmetry_cell_setting triclinic
_symmetry_space_group_name_Hall '-P 1'
_symmetry_space_group_name_H-M 'P -1'
_atom_sites_solution_hydrogens geom
_atom_sites_solution_primary direct
_atom_sites_solution_secondary difmap
_audit_creation_method SHELXL-97
_cell_angle_alpha 102.916(11)
_cell_angle_beta 91.393(9)
_cell_angle_gamma 111.202(10)
_cell_formula_units_Z 2
_cell_length_a 9.0326(8)
_cell_length_b 9.2075(12)
_cell_length_c 17.277(2)
_cell_measurement_reflns_used 2774
_cell_measurement_temperature 100(2)
_cell_measurement_theta_max 71.6088
_cell_measurement_theta_min 5.2837
_cell_volume 1297.0(3)
_computing_cell_refinement 'CrysAlis RED'
_computing_data_collection 'CrysAlis CCD'
_computing_data_reduction 'CrysAlis RED'
_computing_molecular_graphics
;
 DIAMOND (Brandenburg, 2006)
 MERCURY (Bruno et al. 2002)
;
_computing_publication_material 'WINGX (Farrugia, 1999)'
_computing_structure_refinement 'SHELXL-97 (Sheldrick, 1997)'
_computing_structure_solution 'SHELXL-97 (Sheldrick, 1997)'
_diffrn_ambient_temperature 100(2)
_diffrn_detector_area_resol_mean 10.4223
_diffrn_measured_fraction_theta_full 0.992
_diffrn_measured_fraction_theta_max 0.992
_diffrn_measurement_device_type 'SuperNova, Dual, Cu at zero, Atlas'
_diffrn_measurement_method '\w scans'
_diffrn_radiation_monochromator mirror
_diffrn_radiation_source 'SuperNova (Cu) X-ray Source'
_diffrn_radiation_type CuK\a
_diffrn_radiation_wavelength 1.54184
_diffrn_reflns_av_R_equivalents 0.0368
_diffrn_reflns_av_sigmaI/netI 0.0633
_diffrn_reflns_limit_h_max 9
_diffrn_reflns_limit_h_min -10
_diffrn_reflns_limit_k_max 10
_diffrn_reflns_limit_k_min -10
_diffrn_reflns_limit_l_max 20
_diffrn_reflns_limit_l_min -20
_diffrn_reflns_number 7567
_diffrn_reflns_theta_full 67.00
_diffrn_reflns_theta_max 67.00
_diffrn_reflns_theta_min 5.29
_exptl_absorpt_coefficient_mu 12.224
_exptl_absorpt_correction_T_max 1.00000
_exptl_absorpt_correction_T_min 0.66478
_exptl_absorpt_correction_type multi-scan
_exptl_absorpt_process_details 'Empirical absorption correction (CrysAlis RED, Oxford Diffraction)'
_exptl_crystal_colour Brown
_exptl_crystal_density_diffrn 1.632
_exptl_crystal_density_method 'not measured'
_exptl_crystal_description Rod
_exptl_crystal_F_000 662
_exptl_crystal_size_max 0.03
_exptl_crystal_size_mid 0.02
_exptl_crystal_size_min 0.01
_refine_diff_density_max 0.797
_refine_diff_density_min -0.591
_refine_diff_density_rms 0.104
_refine_ls_extinction_method none
_refine_ls_goodness_of_fit_ref 1.041
_refine_ls_hydrogen_treatment mixed
_refine_ls_matrix_type full
_refine_ls_number_parameters 322
_refine_ls_number_reflns 4585
_refine_ls_number_restraints 2
_refine_ls_restrained_S_all 1.040
_refine_ls_R_factor_all 0.0695
_refine_ls_R_factor_gt 0.0476
_refine_ls_shift/su_max 0.000
_refine_ls_shift/su_mean 0.000
_refine_ls_structure_factor_coef Fsqd
_refine_ls_weighting_details 'calc w=1/[\s^2^(Fo^2^)+(0.0783P)^2^+0.0000P] where P=(Fo^2^+2Fc^2^)/3'
_refine_ls_weighting_scheme calc
_refine_ls_wR_factor_gt 0.1223
_refine_ls_wR_factor_ref 0.1410
_reflns_number_gt 3361
_reflns_number_total 4585
_reflns_threshold_expression >2sigma(I)
_cod_data_source_file c4cc05687f2.cif
_cod_data_source_block shelxl
_cod_database_code 7115975

loop_
_symmetry_equiv_pos_as_xyz
'x, y, z'
'-x, -y, -z'

loop_
_atom_site_label
_atom_site_type_symbol
_atom_site_fract_x
_atom_site_fract_y
_atom_site_fract_z
_atom_site_U_iso_or_equiv
_atom_site_adp_type
_atom_site_occupancy
_atom_site_symmetry_multiplicity
_atom_site_calc_flag
_atom_site_refinement_flags
Mn1 Mn -0.25195(7) 0.47674(8) 0.24770(4) 0.01999(18) Uani 1 1 d .
Mn2 Mn 0.09908(7) 0.49366(7) 0.24511(4) 0.01675(17) Uani 1 1 d .
Mn3 Mn 0.40599(7) 0.45923(7) 0.25126(4) 0.01728(18) Uani 1 1 d .
O1 O -0.0182(3) 0.5789(3) 0.31700(16) 0.0206(6) Uani 1 1 d .
O2 O 0.2920(3) 0.5730(3) 0.31580(16) 0.0170(5) Uani 1 1 d .
O3 O 0.5783(3) 0.5157(3) 0.32894(17) 0.0215(6) Uani 1 1 d .
O4 O -0.0837(3) 0.4164(4) 0.17113(17) 0.0239(6) Uani 1 1 d .
O5 O 0.2294(3) 0.4171(3) 0.17433(16) 0.0180(5) Uani 1 1 d .
O6 O 0.5118(3) 0.3490(3) 0.18302(17) 0.0210(6) Uani 1 1 d .
O7 O 0.0222(3) 0.2606(3) 0.28773(18) 0.0215(6) Uani 1 1 d .
O8 O 0.2614(3) 0.2400(4) 0.29045(19) 0.0253(6) Uani 1 1 d .
O9 O -0.2762(4) 0.2602(4) 0.2902(3) 0.0409(9) Uani 1 1 d D
H9 H -0.197(5) 0.235(9) 0.291(4) 0.061 Uiso 1 1 d D
O10 O 0.2293(4) 0.7318(4) 0.2073(2) 0.0333(7) Uani 1 1 d D
H10 H 0.322(3) 0.739(8) 0.201(4) 0.050 Uiso 1 1 d D
O11 O 0.5284(3) 0.6941(4) 0.20994(18) 0.0248(6) Uani 1 1 d .
O12 O -0.2256(3) 0.6863(4) 0.2066(2) 0.0287(7) Uani 1 1 d .
C1 C 0.0252(5) 0.6373(6) 0.4005(3) 0.0280(9) Uani 1 1 d .
H1A H -0.0688 0.5953 0.4270 0.034 Uiso 1 1 calc R
H1B H 0.0592 0.7535 0.4140 0.034 Uiso 1 1 calc R
C2 C 0.1577(5) 0.5940(6) 0.4332(3) 0.0291(9) Uani 1 1 d .
H2A H 0.1203 0.4778 0.4227 0.035 Uiso 1 1 calc R
H2B H 0.1759 0.6366 0.4907 0.035 Uiso 1 1 calc R
C3 C 0.3188(5) 0.6547(5) 0.3994(2) 0.0223(8) Uani 1 1 d .
C4 C 0.4413(6) 0.6103(6) 0.4396(3) 0.0323(10) Uani 1 1 d .
H4A H 0.3924 0.4980 0.4405 0.039 Uiso 1 1 calc R
H4B H 0.4681 0.6733 0.4947 0.039 Uiso 1 1 calc R
C5 C 0.5982(5) 0.6355(6) 0.4005(3) 0.0305(10) Uani 1 1 d .
H5A H 0.6361 0.7403 0.3888 0.037 Uiso 1 1 calc R
H5B H 0.6789 0.6343 0.4381 0.037 Uiso 1 1 calc R
C6 C 0.3734(6) 0.8356(6) 0.4064(3) 0.0366(11) Uani 1 1 d .
H6A H 0.2915 0.8570 0.3801 0.055 Uiso 1 1 calc R
H6B H 0.4697 0.8709 0.3816 0.055 Uiso 1 1 calc R
H6C H 0.3933 0.8924 0.4618 0.055 Uiso 1 1 calc R
C7 C -0.0848(5) 0.3498(5) 0.0894(3) 0.0261(9) Uani 1 1 d .
H7A H -0.0433 0.4366 0.0630 0.031 Uiso 1 1 calc R
H7B H -0.1944 0.2864 0.0662 0.031 Uiso 1 1 calc R
C8 C 0.0137(5) 0.2432(5) 0.0726(3) 0.0269(9) Uani 1 1 d .
H8A H -0.0218 0.1629 0.1032 0.032 Uiso 1 1 calc R
H8B H -0.0099 0.1868 0.0165 0.032 Uiso 1 1 calc R
C9 C 0.1957(5) 0.3301(5) 0.0920(2) 0.0185(8) Uani 1 1 d .
C10 C 0.2731(5) 0.2052(5) 0.0821(3) 0.0255(9) Uani 1 1 d .
H10A H 0.2457 0.1405 0.0273 0.031 Uiso 1 1 calc R
H10B H 0.2272 0.1342 0.1165 0.031 Uiso 1 1 calc R
C11 C 0.4566(5) 0.2741(6) 0.1015(3) 0.0273(9) Uani 1 1 d .
H11A H 0.4950 0.1876 0.0848 0.033 Uiso 1 1 calc R
H11B H 0.5026 0.3520 0.0704 0.033 Uiso 1 1 calc R
C12 C 0.2643(5) 0.4488(5) 0.0399(3) 0.0274(9) Uani 1 1 d .
H12A H 0.2138 0.5257 0.0476 0.041 Uiso 1 1 calc R
H12B H 0.2445 0.3910 -0.0153 0.041 Uiso 1 1 calc R
H12C H 0.3774 0.5038 0.0550 0.041 Uiso 1 1 calc R
C13 C 0.1187(5) 0.1979(5) 0.3045(3) 0.0225(8) Uani 1 1 d .
C14 C 0.0594(6) 0.0603(6) 0.3458(3) 0.0359(11) Uani 1 1 d .
H14A H 0.0223 -0.0403 0.3049 0.043 Uiso 1 1 calc R
H14B H 0.1497 0.0631 0.3784 0.043 Uiso 1 1 calc R
C15 C -0.0698(8) 0.0591(7) 0.3968(4) 0.0510(15) Uani 1 1 d .
H15A H -0.0975 -0.0323 0.4194 0.076 Uiso 1 1 calc R
H15B H -0.1618 0.0528 0.3652 0.076 Uiso 1 1 calc R
H15C H -0.0339 0.1560 0.4391 0.076 Uiso 1 1 calc R
C16 C 0.6703(5) 0.7434(5) 0.1938(3) 0.0231(8) Uani 1 1 d .
C17 C 0.7283(5) 0.8867(5) 0.1556(3) 0.0268(9) Uani 1 1 d .
H17A H 0.7948 0.9813 0.1963 0.032 Uiso 1 1 calc R
H17B H 0.7949 0.8656 0.1149 0.032 Uiso 1 1 calc R
C18 C 0.5973(5) 0.9246(5) 0.1180(3) 0.0291(9) Uani 1 1 d .
H18A H 0.6447 1.0155 0.0960 0.044 Uiso 1 1 calc R
H18B H 0.5320 0.9488 0.1580 0.044 Uiso 1 1 calc R
H18C H 0.5325 0.8332 0.0763 0.044 Uiso 1 1 calc R
C19 C -0.4023(5) 0.1583(5) 0.3237(3) 0.0286(9) Uani 1 1 d .
H19A H -0.3727 0.0747 0.3355 0.043 Uiso 1 1 calc R
H19B H -0.4972 0.1111 0.2862 0.043 Uiso 1 1 calc R
H19C H -0.4222 0.2201 0.3720 0.043 Uiso 1 1 calc R
C20 C 0.1802(6) 0.8249(6) 0.1658(3) 0.0325(10) Uani 1 1 d .
H20A H 0.2713 0.9169 0.1621 0.049 Uiso 1 1 calc R
H20B H 0.1041 0.8601 0.1941 0.049 Uiso 1 1 calc R
H20C H 0.1317 0.7613 0.1131 0.049 Uiso 1 1 calc R

loop_
_atom_site_aniso_label
_atom_site_aniso_U_11
_atom_site_aniso_U_22
_atom_site_aniso_U_33
_atom_site_aniso_U_23
_atom_site_aniso_U_13
_atom_site_aniso_U_12
Mn1 0.0145(3) 0.0271(3) 0.0253(3) 0.0085(3) 0.0037(2) 0.0146(2)
Mn2 0.0143(3) 0.0228(3) 0.0186(3) 0.0056(2) 0.0027(2) 0.0130(2)
Mn3 0.0134(3) 0.0232(3) 0.0194(3) 0.0052(2) 0.0029(2) 0.0117(2)
O1 0.0199(13) 0.0298(15) 0.0185(14) 0.0037(11) 0.0033(11) 0.0181(11)
O2 0.0162(12) 0.0216(13) 0.0151(13) 0.0045(10) 0.0038(10) 0.0093(10)
O3 0.0201(13) 0.0266(14) 0.0216(14) 0.0052(11) 0.0044(11) 0.0135(11)
O4 0.0217(14) 0.0382(16) 0.0176(14) 0.0038(12) 0.0017(11) 0.0198(12)
O5 0.0170(12) 0.0207(13) 0.0180(14) 0.0030(10) 0.0042(10) 0.0101(10)
O6 0.0160(12) 0.0269(14) 0.0227(14) 0.0010(11) 0.0022(11) 0.0140(11)
O7 0.0191(13) 0.0195(13) 0.0307(15) 0.0092(11) 0.0063(11) 0.0109(10)
O8 0.0179(14) 0.0269(15) 0.0387(17) 0.0156(13) 0.0091(12) 0.0125(11)
O9 0.0219(16) 0.043(2) 0.076(3) 0.0352(19) 0.0171(17) 0.0209(14)
O10 0.0274(16) 0.0350(17) 0.051(2) 0.0259(16) 0.0142(15) 0.0177(14)
O11 0.0217(14) 0.0250(15) 0.0330(16) 0.0141(12) 0.0075(12) 0.0106(11)
O12 0.0191(14) 0.0335(16) 0.0429(18) 0.0196(14) 0.0085(13) 0.0146(12)
C1 0.025(2) 0.040(2) 0.027(2) 0.0067(18) 0.0045(17) 0.0220(18)
C2 0.034(2) 0.034(2) 0.022(2) 0.0055(17) 0.0059(18) 0.0156(19)
C3 0.025(2) 0.025(2) 0.0161(19) 0.0012(15) 0.0029(16) 0.0111(16)
C4 0.031(2) 0.049(3) 0.020(2) 0.0059(19) -0.0005(18) 0.022(2)
C5 0.023(2) 0.039(2) 0.027(2) -0.0016(19) -0.0035(17) 0.0148(18)
C6 0.042(3) 0.029(2) 0.036(3) 0.0045(19) 0.007(2) 0.011(2)
C7 0.0217(19) 0.032(2) 0.030(2) 0.0098(17) 0.0032(17) 0.0147(17)
C8 0.027(2) 0.025(2) 0.027(2) 0.0034(17) 0.0041(17) 0.0097(17)
C9 0.0196(19) 0.0218(18) 0.0168(18) 0.0047(15) 0.0036(15) 0.0109(15)
C10 0.029(2) 0.024(2) 0.026(2) 0.0033(16) 0.0034(17) 0.0151(17)
C11 0.023(2) 0.040(2) 0.025(2) 0.0028(18) 0.0029(17) 0.0218(18)
C12 0.037(2) 0.027(2) 0.021(2) 0.0066(16) 0.0018(17) 0.0140(18)
C13 0.0208(19) 0.0219(19) 0.031(2) 0.0082(16) 0.0030(16) 0.0139(15)
C14 0.031(2) 0.031(2) 0.058(3) 0.027(2) 0.015(2) 0.0149(19)
C15 0.074(4) 0.048(3) 0.052(3) 0.030(3) 0.033(3) 0.036(3)
C16 0.023(2) 0.0184(19) 0.031(2) 0.0097(16) 0.0071(17) 0.0084(15)
C17 0.027(2) 0.025(2) 0.033(2) 0.0123(18) 0.0101(18) 0.0122(17)
C18 0.036(2) 0.030(2) 0.030(2) 0.0150(18) 0.0117(19) 0.0178(19)
C19 0.025(2) 0.031(2) 0.034(2) 0.0116(18) 0.0057(18) 0.0137(17)
C20 0.036(2) 0.030(2) 0.042(3) 0.016(2) 0.009(2) 0.0204(19)

loop_
_atom_type_symbol
_atom_type_description
_atom_type_scat_dispersion_real
_atom_type_scat_dispersion_imag
_atom_type_scat_source
C C 0.0181 0.0091 'International Tables Vol C Tables 4.2.6.8 and 6.1.1.4'
H H 0.0000 0.0000 'International Tables Vol C Tables 4.2.6.8 and 6.1.1.4'
O O 0.0492 0.0322 'International Tables Vol C Tables 4.2.6.8 and 6.1.1.4'
Mn Mn -0.5299 2.8052 'International Tables Vol C Tables 4.2.6.8 and 6.1.1.4'

loop_
_geom_angle_atom_site_label_1
_geom_angle_atom_site_label_2
_geom_angle_atom_site_label_3
_geom_angle
_geom_angle_site_symmetry_1
_geom_angle_site_symmetry_3
O12 Mn1 O6 91.59(12) . 1_455
O12 Mn1 O1 95.26(11) . .
O6 Mn1 O1 173.15(11) 1_455 .
O12 Mn1 O3 92.65(11) . 1_455
O6 Mn1 O3 72.71(11) 1_455 1_455
O1 Mn1 O3 107.12(11) . 1_455
O12 Mn1 O4 93.29(12) . .
O6 Mn1 O4 107.40(11) 1_455 .
O1 Mn1 O4 72.02(11) . .
O3 Mn1 O4 174.05(11) 1_455 .
O12 Mn1 O9 179.32(11) . .
O6 Mn1 O9 88.95(13) 1_455 .
O1 Mn1 O9 84.20(12) . .
O3 Mn1 O9 87.91(12) 1_455 .
O4 Mn1 O9 86.15(12) . .
O12 Mn1 Mn3 81.37(8) . 1_455
O6 Mn1 Mn3 38.01(7) 1_455 1_455
O1 Mn1 Mn3 143.62(8) . 1_455
O3 Mn1 Mn3 37.64(8) 1_455 1_455
O4 Mn1 Mn3 144.08(8) . 1_455
O9 Mn1 Mn3 99.31(8) . 1_455
O12 Mn1 Mn2 98.97(8) . .
O6 Mn1 Mn2 142.12(8) 1_455 .
O1 Mn1 Mn2 36.17(7) . .
O3 Mn1 Mn2 142.04(8) 1_455 .
O4 Mn1 Mn2 36.18(8) . .
O9 Mn1 Mn2 80.34(8) . .
Mn3 Mn1 Mn2 179.59(3) 1_455 .
O4 Mn2 O1 86.11(12) . .
O4 Mn2 O2 176.94(12) . .
O1 Mn2 O2 96.56(12) . .
O4 Mn2 O5 96.49(12) . .
O1 Mn2 O5 176.77(13) . .
O2 Mn2 O5 80.79(11) . .
O4 Mn2 O7 92.88(12) . .
O1 Mn2 O7 92.04(12) . .
O2 Mn2 O7 88.52(11) . .
O5 Mn2 O7 89.74(11) . .
O4 Mn2 O10 96.90(13) . .
O1 Mn2 O10 94.95(12) . .
O2 Mn2 O10 81.42(12) . .
O5 Mn2 O10 82.86(12) . .
O7 Mn2 O10 168.33(11) . .
O4 Mn2 Mn3 136.52(9) . .
O1 Mn2 Mn3 136.91(9) . .
O2 Mn2 Mn3 41.04(8) . .
O5 Mn2 Mn3 40.79(8) . .
O7 Mn2 Mn3 81.71(7) . .
O10 Mn2 Mn3 86.81(8) . .
O4 Mn2 Mn1 43.39(9) . .
O1 Mn2 Mn1 43.14(9) . .
O2 Mn2 Mn1 139.43(8) . .
O5 Mn2 Mn1 139.65(9) . .
O7 Mn2 Mn1 88.62(7) . .
O10 Mn2 Mn1 102.86(8) . .
Mn3 Mn2 Mn1 170.33(3) . .
O3 Mn3 O6 86.35(12) . .
O3 Mn3 O5 175.77(12) . .
O6 Mn3 O5 96.89(12) . .
O3 Mn3 O2 96.55(12) . .
O6 Mn3 O2 176.80(12) . .
O5 Mn3 O2 80.15(11) . .
O3 Mn3 O8 93.39(12) . .
O6 Mn3 O8 92.86(12) . .
O5 Mn3 O8 89.17(11) . .
O2 Mn3 O8 88.33(11) . .
O3 Mn3 O11 91.49(12) . .
O6 Mn3 O11 92.39(12) . .
O5 Mn3 O11 85.67(11) . .
O2 Mn3 O11 86.19(11) . .
O8 Mn3 O11 173.05(10) . .
O3 Mn3 Mn2 136.51(9) . .
O6 Mn3 Mn2 136.78(9) . .
O5 Mn3 Mn2 40.67(8) . .
O2 Mn3 Mn2 40.52(8) . .
O8 Mn3 Mn2 81.31(8) . .
O11 Mn3 Mn2 91.74(8) . .
O3 Mn3 Mn1 45.24(9) . 1_655
O6 Mn3 Mn1 44.89(9) . 1_655
O5 Mn3 Mn1 136.72(8) . 1_655
O2 Mn3 Mn1 137.30(9) . 1_655
O8 Mn3 Mn1 108.70(8) . 1_655
O11 Mn3 Mn1 78.25(8) . 1_655
Mn2 Mn3 Mn1 169.99(3) . 1_655
C1 O1 Mn2 124.9(2) . .
C1 O1 Mn1 130.3(2) . .
Mn2 O1 Mn1 100.69(13) . .
C3 O2 Mn2 127.9(2) . .
C3 O2 Mn3 131.5(2) . .
Mn2 O2 Mn3 98.45(13) . .
C5 O3 Mn3 120.1(2) . .
C5 O3 Mn1 131.4(2) . 1_655
Mn3 O3 Mn1 97.12(12) . 1_655
C7 O4 Mn2 122.9(2) . .
C7 O4 Mn1 136.5(2) . .
Mn2 O4 Mn1 100.43(13) . .
C9 O5 Mn2 131.0(2) . .
C9 O5 Mn3 129.7(2) . .
Mn2 O5 Mn3 98.54(13) . .
C11 O6 Mn3 123.2(2) . .
C11 O6 Mn1 132.9(2) . 1_655
Mn3 O6 Mn1 97.10(12) . 1_655
C13 O7 Mn2 123.4(3) . .
C13 O8 Mn3 127.5(3) . .
C19 O9 Mn1 131.5(3) . .
C19 O9 H9 111(5) . .
Mn1 O9 H9 117(5) . .
C20 O10 Mn2 134.6(3) . .
C20 O10 H10 112(5) . .
Mn2 O10 H10 108(5) . .
C16 O11 Mn3 124.4(3) . .
C16 O12 Mn1 129.4(3) 1_455 .
O1 C1 C2 114.9(3) . .
O1 C1 H1A 108.5 . .
C2 C1 H1A 108.5 . .
O1 C1 H1B 108.5 . .
C2 C1 H1B 108.5 . .
H1A C1 H1B 107.5 . .
C1 C2 C3 116.1(4) . .
C1 C2 H2A 108.3 . .
C3 C2 H2A 108.3 . .
C1 C2 H2B 108.3 . .
C3 C2 H2B 108.3 . .
H2A C2 H2B 107.4 . .
O2 C3 C4 107.9(3) . .
O2 C3 C6 108.2(3) . .
C4 C3 C6 113.0(4) . .
O2 C3 C2 106.9(3) . .
C4 C3 C2 110.6(4) . .
C6 C3 C2 110.1(4) . .
C3 C4 C5 115.8(4) . .
C3 C4 H4A 108.3 . .
C5 C4 H4A 108.3 . .
C3 C4 H4B 108.3 . .
C5 C4 H4B 108.3 . .
H4A C4 H4B 107.4 . .
O3 C5 C4 112.6(4) . .
O3 C5 H5A 109.1 . .
C4 C5 H5A 109.1 . .
O3 C5 H5B 109.1 . .
C4 C5 H5B 109.1 . .
H5A C5 H5B 107.8 . .
C3 C6 H6A 109.5 . .
C3 C6 H6B 109.5 . .
H6A C6 H6B 109.5 . .
C3 C6 H6C 109.5 . .
H6A C6 H6C 109.5 . .
H6B C6 H6C 109.5 . .
O4 C7 C8 114.0(3) . .
O4 C7 H7A 108.8 . .
C8 C7 H7A 108.8 . .
O4 C7 H7B 108.8 . .
C8 C7 H7B 108.8 . .
H7A C7 H7B 107.6 . .
C9 C8 C7 116.1(4) . .
C9 C8 H8A 108.3 . .
C7 C8 H8A 108.3 . .
C9 C8 H8B 108.3 . .
C7 C8 H8B 108.3 . .
H8A C8 H8B 107.4 . .
O5 C9 C10 107.4(3) . .
O5 C9 C8 108.0(3) . .
C10 C9 C8 109.2(3) . .
O5 C9 C12 109.0(3) . .
C10 C9 C12 111.5(3) . .
C8 C9 C12 111.7(3) . .
C9 C10 C11 115.4(4) . .
C9 C10 H10A 108.4 . .
C11 C10 H10A 108.4 . .
C9 C10 H10B 108.4 . .
C11 C10 H10B 108.4 . .
H10A C10 H10B 107.5 . .
O6 C11 C10 114.3(3) . .
O6 C11 H11A 108.7 . .
C10 C11 H11A 108.7 . .
O6 C11 H11B 108.7 . .
C10 C11 H11B 108.7 . .
H11A C11 H11B 107.6 . .
C9 C12 H12A 109.5 . .
C9 C12 H12B 109.5 . .
H12A C12 H12B 109.5 . .
C9 C12 H12C 109.5 . .
H12A C12 H12C 109.5 . .
H12B C12 H12C 109.5 . .
O8 C13 O7 125.3(4) . .
O8 C13 C14 116.2(4) . .
O7 C13 C14 118.5(4) . .
C15 C14 C13 116.7(4) . .
C15 C14 H14A 108.1 . .
C13 C14 H14A 108.1 . .
C15 C14 H14B 108.1 . .
C13 C14 H14B 108.1 . .
H14A C14 H14B 107.3 . .
C14 C15 H15A 109.5 . .
C14 C15 H15B 109.5 . .
H15A C15 H15B 109.5 . .
C14 C15 H15C 109.5 . .
H15A C15 H15C 109.5 . .
H15B C15 H15C 109.5 . .
O11 C16 O12 126.1(4) . 1_655
O11 C16 C17 118.8(4) . .
O12 C16 C17 115.1(4) 1_655 .
C18 C17 C16 115.4(4) . .
C18 C17 H17A 108.4 . .
C16 C17 H17A 108.4 . .
C18 C17 H17B 108.4 . .
C16 C17 H17B 108.4 . .
H17A C17 H17B 107.5 . .
C17 C18 H18A 109.5 . .
C17 C18 H18B 109.5 . .
H18A C18 H18B 109.5 . .
C17 C18 H18C 109.5 . .
H18A C18 H18C 109.5 . .
H18B C18 H18C 109.5 . .
O9 C19 H19A 109.5 . .
O9 C19 H19B 109.5 . .
H19A C19 H19B 109.5 . .
O9 C19 H19C 109.5 . .
H19A C19 H19C 109.5 . .
H19B C19 H19C 109.5 . .
O10 C20 H20A 109.5 . .
O10 C20 H20B 109.5 . .
H20A C20 H20B 109.5 . .
O10 C20 H20C 109.5 . .
H20A C20 H20C 109.5 . .
H20B C20 H20C 109.5 . .

loop_
_geom_bond_atom_site_label_1
_geom_bond_atom_site_label_2
_geom_bond_distance
_geom_bond_site_symmetry_2
Mn1 O12 2.139(3) .
Mn1 O6 2.161(3) 1_455
Mn1 O1 2.171(3) .
Mn1 O3 2.174(3) 1_455
Mn1 O4 2.179(3) .
Mn1 O9 2.216(3) .
Mn1 Mn3 3.0380(9) 1_455
Mn1 Mn2 3.1196(9) .
Mn2 O4 1.873(3) .
Mn2 O1 1.874(3) .
Mn2 O2 1.907(3) .
Mn2 O5 1.914(3) .
Mn2 O7 2.299(3) .
Mn2 O10 2.330(3) .
Mn2 Mn3 2.9040(8) .
Mn3 O3 1.870(3) .
Mn3 O6 1.885(3) .
Mn3 O5 1.918(3) .
Mn3 O2 1.928(3) .
Mn3 O8 2.233(3) .
Mn3 O11 2.326(3) .
Mn3 Mn1 3.0380(9) 1_655
O1 C1 1.413(5) .
O2 C3 1.441(5) .
O3 C5 1.419(5) .
O3 Mn1 2.174(3) 1_655
O4 C7 1.406(5) .
O5 C9 1.432(5) .
O6 C11 1.411(5) .
O6 Mn1 2.160(3) 1_655
O7 C13 1.265(5) .
O8 C13 1.252(5) .
O9 C19 1.419(5) .
O9 H9 0.828(10) .
O10 C20 1.407(5) .
O10 H10 0.829(10) .
O11 C16 1.257(5) .
O12 C16 1.268(5) 1_455
C1 C2 1.524(6) .
C1 H1A 0.9700 .
C1 H1B 0.9700 .
C2 C3 1.538(6) .
C2 H2A 0.9700 .
C2 H2B 0.9700 .
C3 C4 1.514(6) .
C3 C6 1.532(6) .
C4 C5 1.548(6) .
C4 H4A 0.9700 .
C4 H4B 0.9700 .
C5 H5A 0.9700 .
C5 H5B 0.9700 .
C6 H6A 0.9600 .
C6 H6B 0.9600 .
C6 H6C 0.9600 .
C7 C8 1.535(6) .
C7 H7A 0.9700 .
C7 H7B 0.9700 .
C8 C9 1.536(5) .
C8 H8A 0.9700 .
C8 H8B 0.9700 .
C9 C10 1.530(5) .
C9 C12 1.537(5) .
C10 C11 1.542(6) .
C10 H10A 0.9700 .
C10 H10B 0.9700 .
C11 H11A 0.9700 .
C11 H11B 0.9700 .
C12 H12A 0.9600 .
C12 H12B 0.9600 .
C12 H12C 0.9600 .
C13 C14 1.527(6) .
C14 C15 1.478(7) .
C14 H14A 0.9700 .
C14 H14B 0.9700 .
C15 H15A 0.9600 .
C15 H15B 0.9600 .
C15 H15C 0.9600 .
C16 O12 1.268(5) 1_655
C16 C17 1.535(5) .
C17 C18 1.518(6) .
C17 H17A 0.9700 .
C17 H17B 0.9700 .
C18 H18A 0.9600 .
C18 H18B 0.9600 .
C18 H18C 0.9600 .
C19 H19A 0.9600 .
C19 H19B 0.9600 .
C19 H19C 0.9600 .
C20 H20A 0.9600 .
C20 H20B 0.9600 .
C20 H20C 0.9600 .
